data_7019913
loop_
_publ_author_name
'Rosnes, Mali H.'
'Yvon, Carine'
'Long, De-Liang'
'Cronin, Leroy'

_publ_section_title
;
 Mapping the synthesis of low nuclearity polyoxometalates from
 octamolybdates to Mn-Anderson clusters.
;
_journal_issue 33
_journal_name_full 'Dalton transactions (Cambridge, England : 2003)'
_journal_page_first 10071
_journal_page_last 10079
_journal_paper_doi 10.1039/c2dt31008b
_journal_volume 41
_journal_year 2012
_chemical_formula_sum 'C62 H142 Mn2 Mo12 N19 Na5 O62'
_chemical_formula_weight 3522.06
_chemical_name_systematic
;
 ?
;
_space_group_IT_number 2
_symmetry_cell_setting triclinic
_symmetry_space_group_name_Hall '-P 1'
_symmetry_space_group_name_H-M 'P -1'
_atom_sites_solution_hydrogens geom
_atom_sites_solution_primary direct
_atom_sites_solution_secondary difmap
_audit_creation_method SHELXL-97
_cell_angle_alpha 66.991(10)
_cell_angle_beta 76.601(11)
_cell_angle_gamma 82.092(11)
_cell_formula_units_Z 1
_cell_length_a 13.393(3)
_cell_length_b 13.860(3)
_cell_length_c 17.702(4)
_cell_measurement_reflns_used 9679
_cell_measurement_temperature 150(2)
_cell_measurement_theta_max 25.8
_cell_measurement_theta_min 2.20
_cell_volume 2938.2(12)
_computing_cell_refinement Apex2
_computing_data_collection Apex2
_computing_data_reduction Apex2
_computing_structure_refinement 'SHELXL-97 (Sheldrick, 2008)'
_computing_structure_solution 'SHELXS-97 (Sheldrick, 2008)'
_diffrn_ambient_temperature 150(2)
_diffrn_measured_fraction_theta_full 0.979
_diffrn_measured_fraction_theta_max 0.979
_diffrn_measurement_device_type 'Bruker ApexII Quasar'
_diffrn_measurement_method '\w & \p scans'
_diffrn_radiation_monochromator graphite
_diffrn_radiation_source 'fine-focus sealed tube'
_diffrn_radiation_type MoK\a
_diffrn_radiation_wavelength 0.71073
_diffrn_reflns_av_R_equivalents 0.0736
_diffrn_reflns_av_sigmaI/netI 0.0846
_diffrn_reflns_limit_h_max 16
_diffrn_reflns_limit_h_min -14
_diffrn_reflns_limit_k_max 16
_diffrn_reflns_limit_k_min -16
_diffrn_reflns_limit_l_max 21
_diffrn_reflns_limit_l_min -17
_diffrn_reflns_number 32605
_diffrn_reflns_theta_full 25.89
_diffrn_reflns_theta_max 25.89
_diffrn_reflns_theta_min 1.82
_diffrn_standards_decay_% none
_exptl_absorpt_coefficient_mu 1.559
_exptl_absorpt_correction_T_max 0.9123
_exptl_absorpt_correction_T_min 0.7998
_exptl_absorpt_correction_type empirical
_exptl_absorpt_process_details SADABS
_exptl_crystal_colour colourless
_exptl_crystal_density_diffrn 1.991
_exptl_crystal_density_meas ?
_exptl_crystal_density_method 'not measured'
_exptl_crystal_description block
_exptl_crystal_F_000 1752
_exptl_crystal_size_max 0.15
_exptl_crystal_size_mid 0.12
_exptl_crystal_size_min 0.06
_refine_diff_density_max 1.02
_refine_diff_density_min -2.12
_refine_diff_density_rms 0.17
_refine_ls_extinction_coef none
_refine_ls_extinction_method none
_refine_ls_goodness_of_fit_ref 1.017
_refine_ls_hydrogen_treatment constr
_refine_ls_matrix_type full
_refine_ls_number_parameters 722
_refine_ls_number_reflns 11175
_refine_ls_number_restraints 12
_refine_ls_restrained_S_all 1.018
_refine_ls_R_factor_all 0.0791
_refine_ls_R_factor_gt 0.0502
_refine_ls_shift/su_max 0.001
_refine_ls_shift/su_mean 0.000
_refine_ls_structure_factor_coef Fsqd
_refine_ls_weighting_details 'calc w=1/[\s^2^(Fo^2^)+(0.0611P)^2^+6.7138P] where P=(Fo^2^+2Fc^2^)/3'
_refine_ls_weighting_scheme calc
_refine_ls_wR_factor_gt 0.1169
_refine_ls_wR_factor_ref 0.1341
_reflns_number_gt 8103
_reflns_number_total 11175
_reflns_threshold_expression >2\s(I)
_cod_data_source_file c2dt31008b_6.cif
_cod_data_source_block ji191b
_cod_depositor_comments
;
The following automatic conversions were performed:

'_exptl_crystal_density_meas' value 'none' was changed to '?' - the
value is perceived as not measured.

Automatic conversion script
Id: cif_fix_values 3008 2015-01-20 13:52:24Z robertas 
;
_cod_original_sg_symbol_H-M P-1
_cod_database_code 7019913

loop_
_symmetry_equiv_pos_as_xyz
'x, y, z'
'-x, -y, -z'

loop_
_atom_site_label
_atom_site_type_symbol
_atom_site_fract_x
_atom_site_fract_y
_atom_site_fract_z
_atom_site_U_iso_or_equiv
_atom_site_adp_type
_atom_site_occupancy
_atom_site_symmetry_multiplicity
_atom_site_calc_flag
_atom_site_refinement_flags
_atom_site_disorder_assembly
_atom_site_disorder_group
Mo1 Mo 0.71998(4) 0.45989(4) 0.07014(4) 0.01696(14) Uani 1 1 d . . .
Mo2 Mo 0.63914(4) 0.27235(4) 0.02824(4) 0.01642(14) Uani 1 1 d . . .
Mo3 Mo 0.57889(4) 0.68622(4) 0.04391(3) 0.01506(14) Uani 1 1 d . . .
Mo4 Mo 0.40165(4) 0.28824(4) 0.50147(4) 0.01823(14) Uani 1 1 d . . .
Mo5 Mo 0.30495(4) 0.53070(4) 0.40685(3) 0.01528(14) Uani 1 1 d . . .
Mo6 Mo 0.39982(4) 0.74137(4) 0.40640(3) 0.01693(14) Uani 1 1 d . . .
Mn1 Mn 0.5000 0.5000 0.0000 0.0126(3) Uani 1 2 d S . .
Mn2 Mn 0.5000 0.5000 0.5000 0.0124(3) Uani 1 2 d S . .
Na3 Na 0.34535(18) 0.76253(18) 0.19176(15) 0.0190(5) Uani 1 1 d . . .
Na4 Na 0.81977(18) 0.10172(18) -0.08899(16) 0.0215(6) Uani 1 1 d . . .
Na5 Na 1.0000 0.0000 0.0000 0.0215(8) Uani 1 2 d S . .
O1 O 0.5580(3) 0.4202(3) -0.0678(3) 0.0148(9) Uani 1 1 d . . .
O2 O 0.6274(3) 0.5774(3) -0.0306(3) 0.0173(9) Uani 1 1 d . . .
O3 O 0.6846(3) 0.7571(3) -0.0016(3) 0.0221(10) Uani 1 1 d . . .
O4 O 0.5106(3) 0.7318(3) 0.1187(3) 0.0211(10) Uani 1 1 d . . .
O5 O 0.6316(3) 0.5550(3) 0.1153(3) 0.0175(9) Uani 1 1 d . . .
O6 O 0.8268(3) 0.5285(4) 0.0196(3) 0.0271(11) Uani 1 1 d . . .
O7 O 0.7490(4) 0.3718(3) 0.1612(3) 0.0273(11) Uani 1 1 d . . .
O8 O 0.5637(3) 0.3858(3) 0.0937(3) 0.0184(10) Uani 1 1 d . . .
O9 O 0.7331(3) 0.3769(3) 0.0025(3) 0.0184(10) Uani 1 1 d . . .
O10 O 0.6687(3) 0.1787(3) 0.1166(3) 0.0236(10) Uani 1 1 d . . .
O11 O 0.6928(3) 0.2281(3) -0.0515(3) 0.0223(10) Uani 1 1 d . . .
O12 O 0.4986(3) 0.2463(3) 0.0431(3) 0.0170(9) Uani 1 1 d . . .
O13 O 0.3624(3) 0.4457(3) 0.5295(3) 0.0161(9) Uani 1 1 d . . .
O14 O 0.4731(3) 0.5785(3) 0.3911(2) 0.0142(9) Uani 1 1 d . . .
O15 O 0.4458(3) 0.6310(3) 0.5293(3) 0.0171(9) Uani 1 1 d . . .
O16 O 0.2797(3) 0.2512(3) 0.5482(3) 0.0269(11) Uani 1 1 d . . .
O17 O 0.4574(4) 0.1984(3) 0.4593(3) 0.0277(11) Uani 1 1 d . . .
O18 O 0.5417(3) 0.7560(3) 0.3991(3) 0.0203(10) Uani 1 1 d . . .
O19 O 0.3397(4) 0.8332(3) 0.4446(3) 0.0265(11) Uani 1 1 d . . .
O20 O 0.3969(3) 0.7926(3) 0.3020(3) 0.0209(10) Uani 1 1 d . . .
O21 O 0.2945(3) 0.6439(3) 0.4449(3) 0.0173(9) Uani 1 1 d . . .
O22 O 0.3143(3) 0.5976(3) 0.3021(3) 0.0185(10) Uani 1 1 d . . .
O23 O 0.1823(3) 0.4930(3) 0.4441(3) 0.0230(10) Uani 1 1 d . . .
O24 O 0.3800(3) 0.4035(3) 0.4020(3) 0.0184(10) Uani 1 1 d . . .
O25 O 0.9577(3) 0.1774(3) -0.0711(3) 0.0259(11) Uani 1 1 d . . .
O26 O 0.9430(4) -0.0288(3) -0.1078(3) 0.0277(11) Uani 1 1 d . . .
O27 O 0.1626(3) 0.7681(3) 0.2219(3) 0.0276(11) Uani 1 1 d . . .
O28 O 0.3076(4) 0.9470(4) 0.1368(3) 0.0365(13) Uani 1 1 d . . .
O29 O 0.8209(3) -0.0048(4) 0.0487(3) 0.0300(12) Uani 1 1 d . . .
O30 O 0.0930(9) 0.3688(10) 0.3020(8) 0.071(3) Uiso 0.60 1 d P A 1
O30' O -0.0910(16) 0.3533(18) 0.3340(13) 0.087(6) Uiso 0.40 1 d P B 2
O31 O 0.9068(14) 0.9941(15) 0.3350(12) 0.105(6) Uiso 0.50 1 d PD C 1
O31' O 0.9384(15) 1.0851(16) 0.3706(12) 0.112(6) Uiso 0.50 1 d PD D 2
N1 N 0.6700(4) 0.6441(4) -0.2585(3) 0.0199(12) Uani 1 1 d . . .
H1A H 0.6674 0.7149 -0.2732 0.030 Uiso 0.67 1 calc PR . .
H1B H 0.6411 0.6286 -0.2938 0.030 Uiso 0.67 1 calc PR . .
H1C H 0.7367 0.6189 -0.2617 0.030 Uiso 0.67 1 calc PR . .
N2 N 0.2794(4) 0.4795(4) 0.7325(3) 0.0222(12) Uani 1 1 d . . .
H2A H 0.2431 0.5416 0.7269 0.033 Uiso 0.67 1 calc PR . .
H2B H 0.3139 0.4613 0.7751 0.033 Uiso 0.67 1 calc PR . .
H2C H 0.2355 0.4288 0.7438 0.033 Uiso 0.67 1 calc PR . .
N3 N 1.0202(4) 0.3348(4) -0.1015(3) 0.0212(12) Uani 1 1 d . . .
N4 N 0.9865(4) -0.1844(4) -0.1241(4) 0.0280(14) Uani 1 1 d . . .
N5 N 0.0111(4) 0.6937(5) 0.2913(4) 0.0359(16) Uani 1 1 d . . .
N6 N 0.2873(7) 1.0212(5) 0.2337(6) 0.054(2) Uani 1 1 d . . .
N7 N 0.6695(5) -0.0617(5) 0.1331(4) 0.045(2) Uani 1 1 d . . .
N8 N 0.0050(6) 0.3046(6) 0.4366(5) 0.054(2) Uani 1 1 d . . .
N9 N 0.7404(17) 1.0632(16) 0.3602(14) 0.093(7) Uiso 0.50 1 d PD C 1
N9' N 1.0726(13) 1.0619(15) 0.4373(11) 0.087(6) Uiso 0.50 1 d PD D 2
N10 N 0.6707(11) 1.0554(10) 0.3679(8) 0.033(3) Uiso 0.50 1 d PD E 2
C1 C 0.6711(5) 0.6202(5) -0.1187(4) 0.0192(14) Uani 1 1 d . . .
H1D H 0.7431 0.5922 -0.1276 0.023 Uiso 1 1 calc R . .
H1E H 0.6723 0.6973 -0.1369 0.023 Uiso 1 1 calc R . .
C2 C 0.6137(4) 0.5958(5) -0.1731(4) 0.0165(13) Uani 1 1 d . . .
C3 C 0.6132(5) 0.4761(5) -0.1507(4) 0.0193(14) Uani 1 1 d . . .
H3A H 0.5820 0.4641 -0.1916 0.023 Uiso 1 1 calc R . .
H3B H 0.6851 0.4470 -0.1560 0.023 Uiso 1 1 calc R . .
C4 C 0.4953(5) 0.3511(5) 0.1728(4) 0.0188(14) Uani 1 1 d . . .
H4A H 0.5255 0.3641 0.2138 0.023 Uiso 1 1 calc R . .
H4B H 0.4898 0.2744 0.1918 0.023 Uiso 1 1 calc R . .
C5 C 0.3007(5) 0.4476(5) 0.6075(4) 0.0184(14) Uani 1 1 d . . .
H5A H 0.2811 0.3752 0.6440 0.022 Uiso 1 1 calc R . .
H5B H 0.2367 0.4907 0.5958 0.022 Uiso 1 1 calc R . .
C6 C 0.3525(4) 0.4903(5) 0.6550(4) 0.0168(13) Uani 1 1 d . . .
C7 C 0.5511(4) 0.5767(5) 0.3204(4) 0.0164(13) Uani 1 1 d . . .
H7A H 0.5706 0.6494 0.2850 0.020 Uiso 1 1 calc R . .
H7B H 0.5223 0.5492 0.2865 0.020 Uiso 1 1 calc R . .
C8 C 0.3767(5) 0.6062(5) 0.6093(4) 0.0171(13) Uani 1 1 d . . .
H8A H 0.3114 0.6483 0.6008 0.020 Uiso 1 1 calc R . .
H8B H 0.4070 0.6280 0.6458 0.020 Uiso 1 1 calc R . .
C9 C 0.9456(5) 0.2730(5) -0.0866(4) 0.0231(15) Uani 1 1 d . . .
H9 H 0.8778 0.3039 -0.0879 0.028 Uiso 1 1 calc R . .
C10 C 1.1255(5) 0.2950(5) -0.0988(5) 0.0312(17) Uani 1 1 d . . .
H10A H 1.1287 0.2182 -0.0791 0.047 Uiso 1 1 calc R . .
H10B H 1.1512 0.3164 -0.0605 0.047 Uiso 1 1 calc R . .
H10C H 1.1679 0.3235 -0.1550 0.047 Uiso 1 1 calc R . .
C11 C 0.9986(6) 0.4475(5) -0.1218(5) 0.0320(18) Uani 1 1 d . . .
H11A H 0.9241 0.4628 -0.1141 0.048 Uiso 1 1 calc R . .
H11B H 1.0305 0.4858 -0.1802 0.048 Uiso 1 1 calc R . .
H11C H 1.0267 0.4692 -0.0849 0.048 Uiso 1 1 calc R . .
C12 C 0.9212(5) -0.1099(5) -0.1107(4) 0.0281(16) Uani 1 1 d . . .
H12 H 0.8502 -0.1202 -0.1025 0.034 Uiso 1 1 calc R . .
C13 C 1.0956(6) -0.1766(7) -0.1345(6) 0.053(3) Uani 1 1 d . . .
H13A H 1.1292 -0.1691 -0.1918 0.080 Uiso 1 1 calc R . .
H13B H 1.1238 -0.2403 -0.0949 0.080 Uiso 1 1 calc R . .
H13C H 1.1078 -0.1154 -0.1239 0.080 Uiso 1 1 calc R . .
C14 C 0.9536(8) -0.2781(7) -0.1268(7) 0.067(3) Uani 1 1 d . . .
H14A H 0.8783 -0.2760 -0.1165 0.101 Uiso 1 1 calc R . .
H14B H 0.9787 -0.3402 -0.0838 0.101 Uiso 1 1 calc R . .
H14C H 0.9815 -0.2815 -0.1821 0.101 Uiso 1 1 calc R . .
C15 C 0.1112(5) 0.6912(5) 0.2645(4) 0.0276(16) Uani 1 1 d . . .
H15 H 0.1468 0.6243 0.2794 0.033 Uiso 1 1 calc R . .
C16 C -0.0507(6) 0.7918(7) 0.2711(6) 0.050(2) Uani 1 1 d . . .
H16A H -0.0058 0.8506 0.2506 0.075 Uiso 1 1 calc R . .
H16B H -0.0999 0.7927 0.3213 0.075 Uiso 1 1 calc R . .
H16C H -0.0880 0.7983 0.2277 0.075 Uiso 1 1 calc R . .
C17 C -0.0427(7) 0.5977(7) 0.3379(6) 0.058(3) Uani 1 1 d . . .
H17A H 0.0070 0.5373 0.3470 0.087 Uiso 1 1 calc R . .
H17B H -0.0912 0.5919 0.3063 0.087 Uiso 1 1 calc R . .
H17C H -0.0804 0.5990 0.3921 0.087 Uiso 1 1 calc R . .
C18 C 0.3320(7) 1.0072(6) 0.1645(6) 0.046(2) Uani 1 1 d . . .
H18 H 0.3896 1.0478 0.1322 0.056 Uiso 1 1 calc R . .
C19 C 0.3316(11) 1.0886(8) 0.2618(8) 0.098(5) Uani 1 1 d . . .
H19A H 0.3478 1.0477 0.3172 0.147 Uiso 1 1 calc R . .
H19B H 0.2822 1.1467 0.2650 0.147 Uiso 1 1 calc R . .
H19C H 0.3947 1.1168 0.2221 0.147 Uiso 1 1 calc R . .
C20 C 0.1968(8) 0.9655(7) 0.2854(6) 0.057(3) Uani 1 1 d . . .
H20A H 0.1360 1.0140 0.2792 0.086 Uiso 1 1 calc R . .
H20B H 0.2041 0.9363 0.3441 0.086 Uiso 1 1 calc R . .
H20C H 0.1890 0.9084 0.2680 0.086 Uiso 1 1 calc R . .
C21 C 0.7674(6) -0.0403(6) 0.1177(5) 0.0376(19) Uani 1 1 d . . .
H21 H 0.7980 -0.0540 0.1645 0.045 Uiso 1 1 calc R . .
C22 C 0.6139(6) -0.0354(6) 0.0655(6) 0.046(2) Uani 1 1 d . . .
H22A H 0.5817 0.0355 0.0536 0.068 Uiso 1 1 calc R . .
H22B H 0.5608 -0.0858 0.0820 0.068 Uiso 1 1 calc R . .
H22C H 0.6618 -0.0382 0.0152 0.068 Uiso 1 1 calc R . .
C23 C 0.6116(10) -0.1033(11) 0.2164(8) 0.098(4) Uiso 1 1 d . . .
H23A H 0.6587 -0.1324 0.2558 0.147 Uiso 1 1 calc R . .
H23B H 0.5694 -0.1587 0.2215 0.147 Uiso 1 1 calc R . .
H23C H 0.5670 -0.0471 0.2292 0.147 Uiso 1 1 calc R . .
C24 C 0.0933(11) 0.3285(11) 0.3834(9) 0.103(4) Uiso 1 1 d . A 1
H24 H 0.1558 0.3171 0.4030 0.124 Uiso 1 1 calc R A 1
C25 C -0.0892(8) 0.3176(9) 0.4160(8) 0.076(3) Uiso 1 1 d . A 1
H25A H -0.0831 0.3569 0.3557 0.114 Uiso 1 1 calc R A 1
H25B H -0.1365 0.3564 0.4466 0.114 Uiso 1 1 calc R A 1
H25C H -0.1157 0.2487 0.4308 0.114 Uiso 1 1 calc R A 1
C26 C 0.0023(10) 0.2804(11) 0.5233(8) 0.097(4) Uiso 1 1 d . A 1
H26A H -0.0055 0.2050 0.5543 0.145 Uiso 1 1 calc R A 1
H26B H -0.0559 0.3197 0.5451 0.145 Uiso 1 1 calc R A 1
H26C H 0.0665 0.3000 0.5298 0.145 Uiso 1 1 calc R A 1
C27 C 0.8108(14) 0.9912(17) 0.3472(14) 0.069(6) Uiso 0.50 1 d PD C 1
H27 H 0.7858 0.9304 0.3471 0.083 Uiso 0.50 1 calc PR C 1
C28 C 0.776(2) 1.1659(19) 0.349(2) 0.104(9) Uiso 0.50 1 d PD C 1
H28A H 0.8512 1.1644 0.3351 0.156 Uiso 0.50 1 calc PR C 1
H28B H 0.7520 1.1790 0.4010 0.156 Uiso 0.50 1 calc PR C 1
H28C H 0.7481 1.2220 0.3036 0.156 Uiso 0.50 1 calc PR C 1
C29 C 0.627(2) 1.055(3) 0.368(2) 0.108(11) Uiso 0.50 1 d PD C 1
C27' C 1.0211(16) 1.1087(19) 0.3753(14) 0.079(7) Uiso 0.50 1 d PD D 2
H27' H 1.0518 1.1669 0.3297 0.095 Uiso 0.50 1 calc PR D 2
C28' C 1.0000 1.0000 0.5000 0.081(12) Uiso 0.40 2 d SPD . 2
C29' C 1.1716(17) 1.094(2) 0.4414(17) 0.095(8) Uiso 0.50 1 d PD D 2
C31 C 0.5671(11) 1.0401(13) 0.3568(11) 0.040(4) Uiso 0.50 1 d PD E 2
H31A H 0.5138 1.0744 0.3875 0.060 Uiso 0.50 1 calc PR E 2
H31B H 0.5559 0.9649 0.3784 0.060 Uiso 0.50 1 calc PR E 2
H31C H 0.5639 1.0710 0.2972 0.060 Uiso 0.50 1 calc PR E 2
C32 C 0.6793(13) 1.0095(13) 0.4582(9) 0.045(4) Uiso 0.50 1 d PD E 2
H32A H 0.7469 1.0228 0.4635 0.067 Uiso 0.50 1 calc PR E 2
H32B H 0.6712 0.9336 0.4802 0.067 Uiso 0.50 1 calc PR E 2
H32C H 0.6254 1.0419 0.4900 0.067 Uiso 0.50 1 calc PR E 2
C33 C 0.6878(13) 1.1684(11) 0.3314(11) 0.043(4) Uiso 0.50 1 d PD E 2
H33A H 0.7571 1.1794 0.3348 0.065 Uiso 0.50 1 calc PR E 2
H33B H 0.6370 1.2043 0.3625 0.065 Uiso 0.50 1 calc PR E 2
H33C H 0.6807 1.1967 0.2727 0.065 Uiso 0.50 1 calc PR E 2
C34 C 0.7468(12) 0.9993(13) 0.3216(10) 0.042(4) Uiso 0.50 1 d PD E 2
H34A H 0.7320 1.0180 0.2657 0.062 Uiso 0.50 1 calc PR E 2
H34B H 0.7425 0.9234 0.3522 0.062 Uiso 0.50 1 calc PR E 2
H34C H 0.8162 1.0195 0.3163 0.062 Uiso 0.50 1 calc PR E 2

loop_
_atom_site_aniso_label
_atom_site_aniso_U_11
_atom_site_aniso_U_22
_atom_site_aniso_U_33
_atom_site_aniso_U_23
_atom_site_aniso_U_13
_atom_site_aniso_U_12
Mo1 0.0177(3) 0.0102(3) 0.0234(3) -0.0062(2) -0.0057(2) 0.0003(2)
Mo2 0.0177(3) 0.0073(2) 0.0235(3) -0.0051(2) -0.0040(2) 0.0000(2)
Mo3 0.0177(3) 0.0069(2) 0.0193(3) -0.0034(2) -0.0029(2) -0.00195(19)
Mo4 0.0260(3) 0.0067(2) 0.0191(3) 0.0006(2) -0.0059(2) -0.0054(2)
Mo5 0.0178(3) 0.0089(2) 0.0156(3) 0.0001(2) -0.0039(2) -0.0022(2)
Mo6 0.0237(3) 0.0063(2) 0.0166(3) 0.0009(2) -0.0049(2) -0.0013(2)
Mn1 0.0139(6) 0.0059(6) 0.0156(7) -0.0022(5) -0.0008(5) -0.0018(5)
Mn2 0.0147(6) 0.0055(6) 0.0121(7) 0.0019(5) -0.0014(5) -0.0030(5)
Na3 0.0214(12) 0.0113(12) 0.0191(14) 0.0003(10) -0.0045(10) -0.0010(9)
Na4 0.0234(12) 0.0104(12) 0.0261(15) -0.0003(11) -0.0084(11) 0.0005(10)
Na5 0.0226(18) 0.0116(17) 0.025(2) -0.0007(15) -0.0071(15) 0.0007(14)
O1 0.017(2) 0.0075(19) 0.017(2) -0.0018(17) -0.0002(17) -0.0037(16)
O2 0.026(2) 0.011(2) 0.014(2) -0.0043(18) -0.0008(18) -0.0019(17)
O3 0.019(2) 0.016(2) 0.028(3) -0.004(2) -0.0024(19) -0.0059(18)
O4 0.027(2) 0.012(2) 0.023(3) -0.0038(19) -0.005(2) -0.0039(18)
O5 0.021(2) 0.014(2) 0.017(2) -0.0020(18) -0.0084(18) -0.0005(17)
O6 0.024(2) 0.023(2) 0.035(3) -0.012(2) -0.003(2) -0.0068(19)
O7 0.039(3) 0.017(2) 0.027(3) -0.007(2) -0.015(2) 0.007(2)
O8 0.020(2) 0.012(2) 0.022(2) -0.0072(19) 0.0012(18) -0.0032(17)
O9 0.016(2) 0.012(2) 0.027(3) -0.0071(19) -0.0038(18) -0.0016(17)
O10 0.027(2) 0.012(2) 0.030(3) -0.003(2) -0.012(2) 0.0009(18)
O11 0.022(2) 0.013(2) 0.031(3) -0.010(2) -0.001(2) -0.0001(18)
O12 0.017(2) 0.011(2) 0.021(2) -0.0032(18) -0.0030(18) -0.0029(16)
O13 0.021(2) 0.010(2) 0.013(2) -0.0001(17) -0.0024(18) -0.0030(17)
O14 0.018(2) 0.0071(19) 0.012(2) 0.0021(16) -0.0025(17) -0.0002(16)
O15 0.023(2) 0.013(2) 0.014(2) -0.0020(18) -0.0047(18) -0.0044(17)
O16 0.032(3) 0.016(2) 0.029(3) -0.003(2) -0.006(2) -0.0062(19)
O17 0.040(3) 0.012(2) 0.030(3) -0.006(2) -0.009(2) -0.001(2)
O18 0.027(2) 0.010(2) 0.018(2) 0.0024(18) -0.0031(19) -0.0080(18)
O19 0.039(3) 0.014(2) 0.027(3) -0.007(2) -0.008(2) 0.001(2)
O20 0.031(2) 0.011(2) 0.019(2) -0.0018(19) -0.008(2) -0.0008(18)
O21 0.020(2) 0.012(2) 0.018(2) -0.0035(18) -0.0056(18) -0.0010(17)
O22 0.021(2) 0.010(2) 0.018(2) 0.0017(18) -0.0047(18) -0.0012(17)
O23 0.021(2) 0.020(2) 0.026(3) -0.005(2) -0.0042(19) -0.0038(18)
O24 0.029(2) 0.010(2) 0.015(2) -0.0014(18) -0.0055(19) -0.0050(17)
O25 0.029(2) 0.012(2) 0.034(3) -0.001(2) -0.011(2) -0.0034(18)
O26 0.035(3) 0.015(2) 0.033(3) -0.008(2) -0.012(2) 0.006(2)
O27 0.025(2) 0.020(2) 0.025(3) 0.007(2) -0.007(2) -0.0030(19)
O28 0.039(3) 0.014(2) 0.054(4) -0.003(2) -0.024(3) 0.002(2)
O29 0.025(2) 0.026(3) 0.026(3) 0.001(2) 0.001(2) -0.001(2)
N1 0.028(3) 0.015(3) 0.014(3) -0.001(2) -0.001(2) -0.006(2)
N2 0.022(3) 0.024(3) 0.018(3) -0.005(2) 0.003(2) -0.010(2)
N3 0.021(3) 0.010(3) 0.029(3) -0.005(2) -0.004(2) 0.002(2)
N4 0.037(3) 0.011(3) 0.032(4) -0.003(2) -0.007(3) -0.001(2)
N5 0.023(3) 0.033(4) 0.037(4) 0.001(3) -0.005(3) -0.002(3)
N6 0.087(6) 0.015(3) 0.073(6) -0.013(4) -0.052(5) 0.005(4)
N7 0.038(4) 0.022(3) 0.044(4) 0.010(3) 0.015(3) -0.008(3)
N8 0.043(4) 0.066(5) 0.044(5) -0.006(4) -0.013(4) -0.009(4)
C1 0.025(3) 0.013(3) 0.016(3) -0.002(3) 0.002(3) -0.008(2)
C2 0.020(3) 0.013(3) 0.014(3) -0.004(3) 0.001(3) -0.004(2)
C3 0.026(3) 0.013(3) 0.016(3) -0.004(3) 0.004(3) -0.007(3)
C4 0.025(3) 0.011(3) 0.015(3) -0.001(3) 0.002(3) -0.003(2)
C5 0.019(3) 0.017(3) 0.016(3) -0.005(3) -0.001(3) -0.001(2)
C6 0.019(3) 0.014(3) 0.014(3) -0.002(3) -0.002(3) -0.003(2)
C7 0.020(3) 0.014(3) 0.009(3) 0.001(2) -0.001(2) -0.004(2)
C8 0.022(3) 0.013(3) 0.014(3) -0.004(3) -0.002(3) -0.001(2)
C9 0.024(3) 0.020(3) 0.024(4) -0.005(3) -0.005(3) -0.002(3)
C10 0.031(4) 0.020(4) 0.041(5) -0.007(3) -0.009(3) -0.005(3)
C11 0.049(4) 0.009(3) 0.038(5) -0.008(3) -0.010(4) -0.001(3)
C12 0.029(4) 0.019(4) 0.032(4) -0.003(3) -0.009(3) -0.001(3)
C13 0.043(5) 0.041(5) 0.067(7) -0.019(5) -0.003(5) 0.011(4)
C14 0.098(8) 0.027(5) 0.086(8) -0.028(5) -0.014(6) -0.021(5)
C15 0.021(3) 0.021(4) 0.033(4) -0.002(3) -0.009(3) 0.005(3)
C16 0.034(4) 0.054(6) 0.047(6) -0.011(5) -0.001(4) 0.011(4)
C17 0.040(5) 0.046(5) 0.071(7) -0.003(5) 0.000(5) -0.019(4)
C18 0.055(5) 0.013(4) 0.068(7) 0.005(4) -0.041(5) -0.004(3)
C19 0.194(15) 0.027(5) 0.103(10) -0.016(6) -0.098(10) -0.008(7)
C20 0.084(7) 0.038(5) 0.053(6) -0.017(5) -0.035(5) 0.023(5)
C21 0.042(4) 0.021(4) 0.034(5) 0.007(3) -0.012(4) 0.006(3)
C22 0.041(5) 0.033(4) 0.060(6) -0.012(4) -0.007(4) -0.017(4)

loop_
_atom_type_symbol
_atom_type_description
_atom_type_scat_dispersion_real
_atom_type_scat_dispersion_imag
_atom_type_scat_source
Mo Mo -1.6832 0.6857 'International Tables Vol C Tables 4.2.6.8 and 6.1.1.4'
Mn Mn 0.3368 0.7283 'International Tables Vol C Tables 4.2.6.8 and 6.1.1.4'
Na Na 0.0362 0.0249 'International Tables Vol C Tables 4.2.6.8 and 6.1.1.4'
O O 0.0106 0.0060 'International Tables Vol C Tables 4.2.6.8 and 6.1.1.4'
N N 0.0061 0.0033 'International Tables Vol C Tables 4.2.6.8 and 6.1.1.4'
C C 0.0033 0.0016 'International Tables Vol C Tables 4.2.6.8 and 6.1.1.4'
H H 0.0000 0.0000 'International Tables Vol C Tables 4.2.6.8 and 6.1.1.4'

loop_
_geom_angle_atom_site_label_1
_geom_angle_atom_site_label_2
_geom_angle_atom_site_label_3
_geom_angle
_geom_angle_site_symmetry_1
_geom_angle_site_symmetry_3
O7 Mo1 O6 105.3(2) . .
O7 Mo1 O9 103.2(2) . .
O6 Mo1 O9 97.9(2) . .
O7 Mo1 O5 97.6(2) . .
O6 Mo1 O5 102.44(19) . .
O9 Mo1 O5 145.78(18) . .
O7 Mo1 O8 92.65(19) . .
O6 Mo1 O8 160.6(2) . .
O9 Mo1 O8 70.39(15) . .
O5 Mo1 O8 81.89(16) . .
O7 Mo1 O2 162.02(19) . .
O6 Mo1 O2 90.57(19) . .
O9 Mo1 O2 82.53(16) . .
O5 Mo1 O2 70.17(16) . .
O8 Mo1 O2 72.99(15) . .
O10 Mo2 O11 106.3(2) . .
O10 Mo2 O9 102.8(2) . .
O11 Mo2 O9 98.43(18) . .
O10 Mo2 O12 100.07(19) . .
O11 Mo2 O12 100.29(19) . .
O9 Mo2 O12 144.90(17) . .
O10 Mo2 O8 93.69(19) . .
O11 Mo2 O8 159.39(18) . .
O9 Mo2 O8 71.72(15) . .
O12 Mo2 O8 80.58(16) . .
O10 Mo2 O1 162.76(18) . .
O11 Mo2 O1 89.96(18) . .
O9 Mo2 O1 79.84(16) . .
O12 Mo2 O1 70.79(15) . .
O8 Mo2 O1 70.74(15) . .
O3 Mo3 O4 106.6(2) . .
O3 Mo3 O5 102.95(19) . .
O4 Mo3 O5 98.97(19) . .
O3 Mo3 O12 98.25(19) . 2_665
O4 Mo3 O12 100.5(2) . 2_665
O5 Mo3 O12 145.63(18) . 2_665
O3 Mo3 O2 94.28(18) . .
O4 Mo3 O2 158.67(17) . .
O5 Mo3 O2 71.65(17) . .
O12 Mo3 O2 80.13(16) 2_665 .
O3 Mo3 O1 162.26(19) . 2_665
O4 Mo3 O1 89.74(17) . 2_665
O5 Mo3 O1 80.59(16) . 2_665
O12 Mo3 O1 71.47(15) 2_665 2_665
O2 Mo3 O1 70.10(14) . 2_665
O17 Mo4 O16 106.1(2) . .
O17 Mo4 O24 99.6(2) . .
O16 Mo4 O24 101.8(2) . .
O17 Mo4 O18 102.0(2) . 2_666
O16 Mo4 O18 98.0(2) . 2_666
O24 Mo4 O18 145.21(17) . 2_666
O17 Mo4 O15 92.99(19) . 2_666
O16 Mo4 O15 159.64(19) . 2_666
O24 Mo4 O15 81.52(16) . 2_666
O18 Mo4 O15 70.49(15) 2_666 2_666
O17 Mo4 O13 162.83(18) . .
O16 Mo4 O13 89.80(18) . .
O24 Mo4 O13 70.12(16) . .
O18 Mo4 O13 81.70(16) 2_666 .
O15 Mo4 O13 72.26(14) 2_666 .
O23 Mo5 O22 105.9(2) . .
O23 Mo5 O21 98.89(19) . .
O22 Mo5 O21 100.91(19) . .
O23 Mo5 O24 102.55(19) . .
O22 Mo5 O24 97.69(19) . .
O21 Mo5 O24 146.43(18) . .
O23 Mo5 O13 96.81(19) . .
O22 Mo5 O13 156.76(17) . .
O21 Mo5 O13 79.92(17) . .
O24 Mo5 O13 72.18(16) . .
O23 Mo5 O14 165.13(19) . .
O22 Mo5 O14 87.77(17) . .
O21 Mo5 O14 72.27(15) . .
O24 Mo5 O14 80.85(16) . .
O13 Mo5 O14 70.22(14) . .
O19 Mo6 O20 105.9(2) . .
O19 Mo6 O21 100.5(2) . .
O20 Mo6 O21 99.34(19) . .
O19 Mo6 O18 103.2(2) . .
O20 Mo6 O18 98.90(19) . .
O21 Mo6 O18 144.69(18) . .
O19 Mo6 O15 94.81(19) . .
O20 Mo6 O15 158.77(18) . .
O21 Mo6 O15 80.86(16) . .
O18 Mo6 O15 71.44(16) . .
O19 Mo6 O14 164.40(18) . .
O20 Mo6 O14 88.53(17) . .
O21 Mo6 O14 70.78(15) . .
O18 Mo6 O14 79.76(16) . .
O15 Mo6 O14 71.38(14) . .
O1 Mn1 O1 180.00(18) 2_665 .
O1 Mn1 O2 87.07(16) 2_665 .
O1 Mn1 O2 92.93(16) . .
O1 Mn1 O2 92.93(16) 2_665 2_665
O1 Mn1 O2 87.07(16) . 2_665
O2 Mn1 O2 180.0(3) . 2_665
O1 Mn1 O8 86.90(17) 2_665 2_665
O1 Mn1 O8 93.10(17) . 2_665
O2 Mn1 O8 92.69(17) . 2_665
O2 Mn1 O8 87.31(17) 2_665 2_665
O1 Mn1 O8 93.10(17) 2_665 .
O1 Mn1 O8 86.90(17) . .
O2 Mn1 O8 87.31(17) . .
O2 Mn1 O8 92.69(17) 2_665 .
O8 Mn1 O8 180.0(4) 2_665 .
O14 Mn2 O14 180.00(14) 2_666 .
O14 Mn2 O13 87.40(17) 2_666 2_666
O14 Mn2 O13 92.60(17) . 2_666
O14 Mn2 O13 92.60(17) 2_666 .
O14 Mn2 O13 87.40(17) . .
O13 Mn2 O13 180.0(2) 2_666 .
O14 Mn2 O15 92.50(17) 2_666 .
O14 Mn2 O15 87.50(17) . .
O13 Mn2 O15 86.68(16) 2_666 .
O13 Mn2 O15 93.32(16) . .
O14 Mn2 O15 87.50(17) 2_666 2_666
O14 Mn2 O15 92.50(17) . 2_666
O13 Mn2 O15 93.32(16) 2_666 2_666
O13 Mn2 O15 86.68(16) . 2_666
O15 Mn2 O15 180.0(2) . 2_666
O4 Na3 O22 102.24(17) . .
O4 Na3 O27 154.9(2) . .
O22 Na3 O27 79.03(16) . .
O4 Na3 O28 106.71(18) . .
O22 Na3 O28 149.1(2) . .
O27 Na3 O28 79.40(18) . .
O4 Na3 O20 98.36(17) . .
O22 Na3 O20 79.60(16) . .
O27 Na3 O20 106.49(18) . .
O28 Na3 O20 85.61(18) . .
O4 Na3 O11 77.60(16) . 2_665
O22 Na3 O11 113.49(17) . 2_665
O27 Na3 O11 78.95(17) . 2_665
O28 Na3 O11 83.57(18) . 2_665
O20 Na3 O11 166.78(17) . 2_665
O4 Na3 Na4 118.75(15) . 2_665
O22 Na3 Na4 123.71(14) . 2_665
O27 Na3 Na4 47.50(12) . 2_665
O28 Na3 Na4 48.14(14) . 2_665
O20 Na3 Na4 125.67(14) . 2_665
O11 Na3 Na4 49.43(11) 2_665 2_665
O29 Na4 O27 168.0(2) . 2_665
O29 Na4 O26 79.96(18) . .
O27 Na4 O26 103.07(19) 2_665 .
O29 Na4 O28 110.2(2) . 2_665
O27 Na4 O28 81.21(19) 2_665 2_665
O26 Na4 O28 95.69(19) . 2_665
O29 Na4 O25 82.26(18) . .
O27 Na4 O25 86.42(18) 2_665 .
O26 Na4 O25 85.47(18) . .
O28 Na4 O25 167.5(2) 2_665 .
O29 Na4 O11 93.20(18) . .
O27 Na4 O11 83.37(17) 2_665 .
O26 Na4 O11 173.0(2) . .
O28 Na4 O11 87.81(18) 2_665 .
O25 Na4 O11 92.41(17) . .
O29 Na4 Na5 49.58(12) . .
O27 Na4 Na5 123.75(14) 2_665 .
O26 Na4 Na5 50.48(13) . .
O28 Na4 Na5 139.11(15) 2_665 .
O25 Na4 Na5 48.97(12) . .
O11 Na4 Na5 123.70(15) . .
O29 Na4 C9 94.18(19) . .
O27 Na4 C9 73.86(18) 2_665 .
O26 Na4 C9 104.77(19) . .
O28 Na4 C9 150.6(2) 2_665 .
O25 Na4 C9 21.18(16) . .
O11 Na4 C9 74.28(17) . .
Na5 Na4 C9 69.59(14) . .
O29 Na4 Na3 136.18(15) . 2_665
O27 Na4 Na3 49.04(12) 2_665 2_665
O26 Na4 Na3 132.46(17) . 2_665
O28 Na4 Na3 49.02(13) 2_665 2_665
O25 Na4 Na3 122.30(14) . 2_665
O11 Na4 Na3 53.98(13) . 2_665
Na5 Na4 Na3 171.07(9) . 2_665
C9 Na4 Na3 101.93(15) . 2_665
O25 Na5 O25 180.0(4) 2_755 .
O25 Na5 O29 82.15(15) 2_755 2_755
O25 Na5 O29 97.85(15) . 2_755
O25 Na5 O29 97.85(15) 2_755 .
O25 Na5 O29 82.15(15) . .
O29 Na5 O29 180.0 2_755 .
O25 Na5 O26 85.27(16) 2_755 2_755
O25 Na5 O26 94.73(16) . 2_755
O29 Na5 O26 78.00(17) 2_755 2_755
O29 Na5 O26 102.00(17) . 2_755
O25 Na5 O26 94.73(16) 2_755 .
O25 Na5 O26 85.27(16) . .
O29 Na5 O26 102.00(17) 2_755 .
O29 Na5 O26 78.00(17) . .
O26 Na5 O26 180.00(18) 2_755 .
O25 Na5 Na4 50.15(12) 2_755 2_755
O25 Na5 Na4 129.85(12) . 2_755
O29 Na5 Na4 48.24(13) 2_755 2_755
O29 Na5 Na4 131.76(13) . 2_755
O26 Na5 Na4 49.05(11) 2_755 2_755
O26 Na5 Na4 130.95(11) . 2_755
O25 Na5 Na4 129.85(12) 2_755 .
O25 Na5 Na4 50.15(12) . .
O29 Na5 Na4 131.76(13) 2_755 .
O29 Na5 Na4 48.24(13) . .
O26 Na5 Na4 130.95(11) 2_755 .
O26 Na5 Na4 49.05(11) . .
Na4 Na5 Na4 180.00(10) 2_755 .
C3 O1 Mn1 117.1(3) . .
C3 O1 Mo3 121.8(4) . 2_665
Mn1 O1 Mo3 101.70(15) . 2_665
C3 O1 Mo2 120.6(3) . .
Mn1 O1 Mo2 101.55(18) . .
Mo3 O1 Mo2 88.87(13) 2_665 .
C1 O2 Mn1 115.5(4) . .
C1 O2 Mo3 120.2(3) . .
Mn1 O2 Mo3 101.13(16) . .
C1 O2 Mo1 123.0(4) . .
Mn1 O2 Mo1 100.35(16) . .
Mo3 O2 Mo1 91.93(15) . .
Mo3 O4 Na3 145.8(2) . .
Mo3 O5 Mo1 121.4(2) . .
C4 O8 Mn1 114.0(4) . .
C4 O8 Mo2 121.9(3) . .
Mn1 O8 Mo2 100.79(18) . .
C4 O8 Mo1 123.8(4) . .
Mn1 O8 Mo1 99.35(16) . .
Mo2 O8 Mo1 92.08(14) . .
Mo2 O9 Mo1 121.3(2) . .
Mo2 O11 Na4 143.3(3) . .
Mo2 O11 Na3 139.2(2) . 2_665
Na4 O11 Na3 76.59(15) . 2_665
Mo2 O12 Mo3 122.2(2) . 2_665
C5 O13 Mn2 115.3(3) . .
C5 O13 Mo5 120.7(3) . .
Mn2 O13 Mo5 101.44(16) . .
C5 O13 Mo4 122.4(3) . .
Mn2 O13 Mo4 100.93(16) . .
Mo5 O13 Mo4 91.44(15) . .
C7 O14 Mn2 118.2(3) . .
C7 O14 Mo5 120.7(3) . .
Mn2 O14 Mo5 100.92(15) . .
C7 O14 Mo6 122.0(3) . .
Mn2 O14 Mo6 100.75(17) . .
Mo5 O14 Mo6 88.50(13) . .
C8 O15 Mn2 113.1(3) . .
C8 O15 Mo6 123.1(4) . .
Mn2 O15 Mo6 100.30(17) . .
C8 O15 Mo4 122.8(4) . 2_666
Mn2 O15 Mo4 100.12(16) . 2_666
Mo6 O15 Mo4 92.76(14) . 2_666
Mo6 O18 Mo4 120.7(2) . 2_666
Mo6 O20 Na3 144.4(2) . .
Mo6 O21 Mo5 121.8(2) . .
Mo5 O22 Na3 144.6(2) . .
Mo4 O24 Mo5 121.2(2) . .
C9 O25 Na5 158.9(5) . .
C9 O25 Na4 114.8(4) . .
Na5 O25 Na4 80.89(14) . .
C12 O26 Na4 123.3(5) . .
C12 O26 Na5 130.2(5) . .
Na4 O26 Na5 80.48(16) . .
C15 O27 Na4 138.5(5) . 2_665
C15 O27 Na3 124.3(4) . .
Na4 O27 Na3 83.46(16) 2_665 .
C18 O28 Na4 147.1(5) . 2_665
C18 O28 Na3 122.9(5) . .
Na4 O28 Na3 82.84(18) 2_665 .
C21 O29 Na4 144.1(5) . .
C21 O29 Na5 133.2(5) . .
Na4 O29 Na5 82.18(15) . .
C9 N3 C10 122.1(5) . .
C9 N3 C11 120.4(6) . .
C10 N3 C11 117.5(5) . .
C12 N4 C13 120.4(6) . .
C12 N4 C14 122.6(7) . .
C13 N4 C14 116.9(7) . .
C15 N5 C17 121.1(7) . .
C15 N5 C16 121.5(6) . .
C17 N5 C16 117.3(6) . .
C18 N6 C20 120.4(7) . .
C18 N6 C19 120.2(9) . .
C20 N6 C19 119.3(10) . .
C21 N7 C23 121.7(9) . .
C21 N7 C22 121.3(7) . .
C23 N7 C22 116.9(8) . .
C24 N8 C25 125.9(11) . .
C24 N8 C26 118.6(10) . .
C25 N8 C26 114.5(9) . .
C27 N9 C28 118(2) . .
C27 N9 C29 123(2) . .
C28 N9 C29 117(2) . .
C27' N9' C28' 102.3(16) . .
C27' N9' C29' 125.7(18) . .
C28' N9' C29' 130.0(17) . .
C33 N10 C34 110.4(12) . .
C33 N10 C32 111.1(13) . .
C34 N10 C32 109.0(13) . .
C33 N10 C31 108.5(12) . .
C34 N10 C31 106.3(12) . .
C32 N10 C31 111.5(12) . .
O2 C1 C2 114.0(5) . .
N1 C2 C1 105.5(5) . .
N1 C2 C4 105.4(5) . 2_665
C1 C2 C4 112.8(5) . 2_665
N1 C2 C3 108.9(5) . .
C1 C2 C3 111.5(5) . .
C4 C2 C3 112.1(5) 2_665 .
O1 C3 C2 113.8(5) . .
O8 C4 C2 114.8(5) . 2_665
O13 C5 C6 115.0(5) . .
N2 C6 C5 105.5(5) . .
N2 C6 C7 106.7(5) . 2_666
C5 C6 C7 111.3(5) . 2_666
N2 C6 C8 108.2(5) . .
C5 C6 C8 114.1(5) . .
C7 C6 C8 110.6(5) 2_666 .
O14 C7 C6 113.4(5) . 2_666
O15 C8 C6 115.2(5) . .
O25 C9 N3 124.6(6) . .
O25 C9 Na4 44.0(3) . .
N3 C9 Na4 162.2(5) . .
O26 C12 N4 126.4(7) . .
O27 C15 N5 125.6(7) . .
O28 C18 N6 127.0(8) . .
O29 C21 N7 125.2(8) . .
N8 C24 O30 118.7(14) . .
O31 C27 N9 128(2) . .
O31' C27' N9' 127(2) . .
N9' C28' N9' 180.000(4) . 2_776

loop_
_geom_bond_atom_site_label_1
_geom_bond_atom_site_label_2
_geom_bond_distance
_geom_bond_site_symmetry_2
Mo1 O7 1.691(5) .
Mo1 O6 1.693(4) .
Mo1 O9 1.927(4) .
Mo1 O5 1.933(4) .
Mo1 O8 2.337(4) .
Mo1 O2 2.360(4) .
Mo2 O10 1.687(5) .
Mo2 O11 1.723(4) .
Mo2 O9 1.900(4) .
Mo2 O12 1.904(4) .
Mo2 O8 2.298(4) .
Mo2 O1 2.406(4) .
Mo3 O3 1.689(4) .
Mo3 O4 1.710(4) .
Mo3 O5 1.915(4) .
Mo3 O12 1.916(4) 2_665
Mo3 O2 2.308(4) .
Mo3 O1 2.370(4) 2_665
Mo4 O17 1.697(4) .
Mo4 O16 1.700(4) .
Mo4 O24 1.910(4) .
Mo4 O18 1.922(5) 2_666
Mo4 O15 2.315(4) 2_666
Mo4 O13 2.386(4) .
Mo5 O23 1.694(4) .
Mo5 O22 1.701(4) .
Mo5 O21 1.912(4) .
Mo5 O24 1.928(4) .
Mo5 O13 2.284(4) .
Mo5 O14 2.358(4) .
Mo6 O19 1.693(4) .
Mo6 O20 1.710(4) .
Mo6 O21 1.908(4) .
Mo6 O18 1.908(4) .
Mo6 O15 2.284(4) .
Mo6 O14 2.424(4) .
Mn1 O1 1.906(4) 2_665
Mn1 O1 1.906(4) .
Mn1 O2 1.994(4) .
Mn1 O2 1.994(4) 2_665
Mn1 O8 2.053(4) 2_665
Mn1 O8 2.053(4) .
Mn2 O14 1.899(4) 2_666
Mn2 O14 1.899(4) .
Mn2 O13 1.966(4) 2_666
Mn2 O13 1.966(4) .
Mn2 O15 2.072(4) .
Mn2 O15 2.072(4) 2_666
Na3 O4 2.365(5) .
Na3 O22 2.368(4) .
Na3 O27 2.378(5) .
Na3 O28 2.380(5) .
Na3 O20 2.407(5) .
Na3 O11 2.601(5) 2_665
Na3 Na4 3.128(4) 2_665
Na4 O29 2.307(5) .
Na4 O27 2.321(5) 2_665
Na4 O26 2.346(5) .
Na4 O28 2.348(6) 2_665
Na4 O25 2.382(5) .
Na4 O11 2.443(5) .
Na4 Na5 3.064(3) .
Na4 C9 3.112(7) .
Na4 Na3 3.128(4) 2_665
Na5 O25 2.340(4) 2_755
Na5 O25 2.340(4) .
Na5 O29 2.354(4) 2_755
Na5 O29 2.354(4) .
Na5 O26 2.396(5) 2_755
Na5 O26 2.396(5) .
Na5 Na4 3.064(3) 2_755
O1 C3 1.437(7) .
O1 Mo3 2.370(4) 2_665
O2 C1 1.441(7) .
O8 C4 1.425(7) .
O11 Na3 2.601(5) 2_665
O12 Mo3 1.916(4) 2_665
O13 C5 1.443(7) .
O14 C7 1.439(7) .
O15 C8 1.442(7) .
O15 Mo4 2.315(4) 2_666
O18 Mo4 1.922(5) 2_666
O25 C9 1.239(8) .
O26 C12 1.221(8) .
O27 C15 1.229(8) .
O27 Na4 2.321(5) 2_665
O28 C18 1.231(10) .
O28 Na4 2.348(6) 2_665
O29 C21 1.212(8) .
O30 C24 1.327(17) .
O31 C27 1.257(16) .
O31' C27' 1.226(16) .
N1 C2 1.457(7) .
N2 C6 1.456(7) .
N3 C9 1.319(8) .
N3 C10 1.446(8) .
N3 C11 1.462(8) .
N4 C12 1.316(9) .
N4 C13 1.444(10) .
N4 C14 1.449(9) .
N5 C15 1.315(8) .
N5 C17 1.449(9) .
N5 C16 1.452(10) .
N6 C18 1.307(12) .
N6 C20 1.447(12) .
N6 C19 1.459(11) .
N7 C21 1.326(10) .
N7 C23 1.428(14) .
N7 C22 1.455(11) .
N8 C24 1.320(15) .
N8 C25 1.362(12) .
N8 C26 1.430(14) .
N9 C27 1.325(17) .
N9 C28 1.489(17) .
N9 C29 1.505(18) .
N9' C27' 1.330(16) .
N9' C28' 1.378(14) .
N9' C29' 1.482(17) .
N10 C33 1.469(15) .
N10 C34 1.487(15) .
N10 C32 1.498(15) .
N10 C31 1.499(15) .
C1 C2 1.516(9) .
C2 C4 1.541(8) 2_665
C2 C3 1.548(8) .
C4 C2 1.541(8) 2_665
C5 C6 1.521(9) .
C6 C7 1.527(9) 2_666
C6 C8 1.531(8) .
C7 C6 1.527(9) 2_666
C28' N9' 1.378(14) 2_776
